data_4300099
loop_
_publ_author_name
'Susan Lorenzo'
'Caitlin Horn'
'Donald Craig'
'Marcia Scudder'
'Ian Dance'

_publ_section_title
;
Crystal Supramolecular Motifs: Columns of Embracing Ph3PMe+ or
Ph3PCl+ Cations Controlling Formation of [Cu3X82- (X = Cl, Br)
;
_journal_name_full 'Inorganic Chemistry'
_journal_page_first 401
_journal_page_last 405
_journal_paper_doi 10.1021/ic990803r
_journal_volume 39
_journal_year 2000
_chemical_formula_moiety '2(C18 H15 Cl P 1+), Cu3 Cl8 2-'
_chemical_formula_sum 'C36 H30 Cl10 Cu3 P2'
_chemical_formula_weight 1069.8
_space_group_IT_number 2
_symmetry_cell_setting triclinic
_symmetry_space_group_name_Hall '-P 1'
_symmetry_space_group_name_H-M 'P -1'
_atom_type_scat_source 'International Tables for X-ray Crystallography, Vol. IV'
_audit_creation_method 'RAELSPUB and manual entry'
_cell_angle_alpha 86.76(4)
_cell_angle_beta 66.62(5)
_cell_angle_gamma 83.92(4)
_cell_formula_units_Z 1
_cell_length_a 9.480(6)
_cell_length_b 10.243(8)
_cell_length_c 11.232(6)
_cell_measurement_reflns_used 10
_cell_measurement_temperature 294
_cell_measurement_theta_max 11
_cell_measurement_theta_min 10
_cell_volume 995.4(12)
_diffrn_measurement_device_type 'Nonius CAD-4'
_diffrn_measurement_method \w--2\q
_diffrn_radiation_type 'Mo K\a'
_diffrn_radiation_wavelength 0.71073
_diffrn_reflns_av_R_equivalents 0.010
_diffrn_reflns_limit_h_max 11
_diffrn_reflns_limit_h_min -11
_diffrn_reflns_limit_k_max 12
_diffrn_reflns_limit_k_min -12
_diffrn_reflns_limit_l_max 0
_diffrn_reflns_limit_l_min -13
_diffrn_reflns_number 3707
_diffrn_reflns_theta_max 25
_diffrn_standards_decay_% 0
_diffrn_standards_interval_time 30min
_diffrn_standards_number 1
_exptl_absorpt_coefficient_mu 2.379
_exptl_absorpt_correction_T_max 0.83
_exptl_absorpt_correction_T_min 0.61
_exptl_absorpt_correction_type analytical
_exptl_absorpt_process_details '(DeMeulenaer & Tompa, 1965)'
_exptl_crystal_colour orange
_exptl_crystal_density_diffrn 1.78
_exptl_crystal_density_method 'not measured'
_exptl_crystal_description prism
_exptl_crystal_F_000 533.0
_exptl_crystal_size_max 0.22
_exptl_crystal_size_mid 0.13
_exptl_crystal_size_min 0.13
_refine_diff_density_max 0.44
_refine_diff_density_min -0.43
_refine_ls_extinction_method none
_refine_ls_goodness_of_fit_ref 1.60
_refine_ls_hydrogen_treatment noref
_refine_ls_number_parameters 142
_refine_ls_number_reflns 3065
_refine_ls_R_factor_gt 0.026
_refine_ls_shift/su_max 0.015
_refine_ls_structure_factor_coef F
_refine_ls_weighting_details 'w = 1/[\s^2^(F) + 0.0016F^2^]'
_refine_ls_weighting_scheme calc
_refine_ls_wR_factor_ref 0.043
_reflns_number_gt 3065
_reflns_number_total 3509
_reflns_threshold_expression I>3\s(I)
_cod_depositor_comments
;
 Changing the _atom_site_occupancy data item value from '?' to '1'
 for all fully occupied atoms.

 Antanas Vaitkus,
 2017-02-14
;
_cod_original_cell_volume 995(1)
_cod_database_code 4300099

loop_
_symmetry_equiv_pos_site_id
_symmetry_equiv_pos_as_xyz
1 x,y,z
2 -x,-y,-z

loop_
_atom_site_label
_atom_site_fract_x
_atom_site_fract_y
_atom_site_fract_z
_atom_site_U_iso_or_equiv
_atom_site_adp_type
_atom_site_type_symbol
_atom_site_occupancy
Cu1 0.50000 0.50000 0.50000 0.0292(1) Uani Cu 1
Cu2 0.14260(4) 0.53223(3) 0.54759(3) 0.0324(1) Uani Cu 1
Cl1 0.34060(8) 0.67197(7) 0.46480(8) 0.0383(2) Uani Cl 1
Cl2 0.15579(12) 0.52424(10) 0.74152(9) 0.0636(3) Uani Cl 1
Cl3 0.05388(8) 0.60331(8) 0.38980(7) 0.0440(2) Uani Cl 1
Cl4 0.38174(8) 0.36215(7) 0.42860(8) 0.0402(2) Uani Cl 1
P 0.73751(8) 0.15888(7) -0.03634(7) 0.0290(2) Uani P 1
Cl5 0.90851(10) 0.27063(8) -0.06588(10) 0.0449(3) Uani Cl 0.92
C1 0.7138(2) 0.0634(2) 0.1071(2) 0.0301(5) Uani C 1
C2 0.7212(2) -0.0730(2) 0.1058(2) 0.0344(5) Uani C 1
C3 0.6986(2) -0.1441(2) 0.2197(2) 0.0395(7) Uani C 1
C4 0.6690(2) -0.0802(2) 0.3330(2) 0.0411(6) Uani C 1
C5 0.6616(2) 0.0548(2) 0.3344(2) 0.0416(6) Uani C 1
C6 0.6840(2) 0.1279(2) 0.2216(2) 0.0357(5) Uani C 1
C7 0.5691(2) 0.2649(2) -0.0166(2) 0.0291(6) Uani C 1
C8 0.4356(2) 0.2572(2) 0.0955(2) 0.0357(5) Uani C 1
C9 0.3013(2) 0.3318(2) 0.1036(2) 0.0424(7) Uani C 1
C10 0.3001(2) 0.4127(2) 0.0016(2) 0.0421(7) Uani C 1
C11 0.4322(2) 0.4203(2) -0.1094(2) 0.0407(6) Uani C 1
C12 0.5678(2) 0.3465(2) -0.1195(2) 0.0345(5) Uani C 1
C13 0.7948(2) 0.0583(2) -0.1750(2) 0.0324(6) Uani C 1
C14 0.7015(2) 0.0578(2) -0.2444(2) 0.0385(6) Uani C 1
C15 0.7462(3) -0.0249(2) -0.3493(2) 0.0461(6) Uani C 1
C16 0.8818(2) -0.1056(2) -0.3844(2) 0.0500(8) Uani C 1
C17 0.9742(2) -0.1051(2) -0.3157(2) 0.0519(9) Uani C 1
C18 0.9317(2) -0.0232(2) -0.2106(2) 0.0421(6) Uani C 1
Cl6 0.9300(10) 0.3078(7) 0.0380(8) 0.043(3) Uani Cl 0.08
C19 0.9070(42) 0.2341(41) -0.0835(49) 0.0449(3) Uani C 0.08
HC2 0.74270 -0.11921 0.02348 0.039 Uani H 1
HC3 0.70373 -0.24210 0.21955 0.047 Uani H 1
HC4 0.65281 -0.13219 0.41477 0.047 Uani H 1
HC5 0.64013 0.10034 0.41712 0.051 Uani H 1
HC6 0.67862 0.22584 0.22256 0.041 Uani H 1
HC8 0.43659 0.19854 0.16948 0.042 Uani H 1
HC9 0.20488 0.32690 0.18382 0.054 Uani H 1
HC10 0.20274 0.46614 0.00823 0.050 Uani H 1
HC11 0.43024 0.47920 -0.18290 0.051 Uani H 1
HC12 0.66367 0.35201 -0.20004 0.040 Uani H 1
HC14 0.60319 0.11636 -0.21889 0.045 Uani H 1
HC15 0.67988 -0.02588 -0.39961 0.057 Uani H 1
HC16 0.91324 -0.16490 -0.46008 0.060 Uani H 1
HC17 1.07235 -0.16399 -0.34187 0.068 Uani H 1
HC18 0.99865 -0.02280 -0.16070 0.050 Uani H 1
HC19 0.98497 0.23399 -0.17503 0.045 Uani H 0.08

loop_
_atom_site_aniso_label
_atom_site_aniso_U_11
_atom_site_aniso_U_22
_atom_site_aniso_U_33
_atom_site_aniso_U_12
_atom_site_aniso_U_13
_atom_site_aniso_U_23
_atom_site_aniso_type_symbol
Cu1 0.0301(3) 0.0279(2) 0.0332(3) -0.0020(2) -0.0164(2) -0.0009(2) Cu
Cu2 0.0287(2) 0.0378(2) 0.0345(2) -0.0027(1) -0.0168(2) 0.0008(1) Cu
Cl1 0.0386(4) 0.0304(3) 0.0528(4) -0.0038(3) -0.0254(3) 0.0025(3) Cl
Cl2 0.0822(7) 0.0810(7) 0.0486(5) -0.0280(5) -0.0448(5) 0.0149(5) Cl
Cl3 0.0372(4) 0.0612(5) 0.0407(4) -0.0160(3) -0.0221(3) 0.0157(4) Cl
Cl4 0.0365(4) 0.0341(4) 0.0560(5) 0.0005(3) -0.0244(3) -0.0108(3) Cl
P 0.0263(3) 0.0305(4) 0.0299(4) 0.0010(3) -0.0117(3) -0.0008(3) P
Cl5 0.0345(4) 0.0404(5) 0.0602(6) -0.0069(4) -0.0183(4) -0.0006(4) Cl
C1 0.027(1) 0.0314(7) 0.0324(7) 0.0020(6) -0.0125(6) -0.0030(5) C
C2 0.035(1) 0.0314(8) 0.0389(7) 0.0002(7) -0.0173(7) -0.0003(5) C
C3 0.040(1) 0.0374(6) 0.0439(9) -0.0029(8) -0.0204(9) 0.0056(6) C
C4 0.039(1) 0.0468(9) 0.0387(7) -0.0026(8) -0.0174(7) 0.0065(7) C
C5 0.044(1) 0.0470(9) 0.0332(7) 0.001(1) -0.0162(7) -0.0004(5) C
C6 0.037(1) 0.0376(6) 0.0320(7) 0.0027(7) -0.0145(7) -0.0041(6) C
C7 0.0306(7) 0.0263(9) 0.0296(9) -0.0006(6) -0.0115(6) -0.0009(7) C
C8 0.0305(7) 0.0325(8) 0.0376(8) 0.0005(6) -0.0073(7) -0.0016(6) C
C9 0.0309(7) 0.035(1) 0.056(1) 0.0021(6) -0.0116(6) -0.0065(8) C
C10 0.0374(7) 0.0301(9) 0.064(1) 0.0039(7) -0.0263(7) -0.0095(8) C
C11 0.0462(9) 0.0315(9) 0.052(1) 0.0048(7) -0.0288(8) -0.0026(8) C
C12 0.0399(7) 0.0300(8) 0.0354(8) 0.0019(6) -0.0182(6) 0.0013(7) C
C13 0.0285(9) 0.0353(9) 0.0302(8) 0.0006(7) -0.0090(7) 0.0007(7) C
C14 0.0402(9) 0.0423(9) 0.0343(8) -0.0014(7) -0.0169(7) -0.0001(7) C
C15 0.055(1) 0.049(1) 0.0352(8) -0.0071(9) -0.0178(9) -0.0024(8) C
C16 0.055(1) 0.049(1) 0.0372(9) -0.0056(9) -0.0080(8) -0.0090(9) C
C17 0.044(1) 0.053(1) 0.049(1) 0.0068(9) -0.0082(8) -0.0168(9) C
C18 0.0324(9) 0.045(1) 0.0429(8) 0.0074(8) -0.0103(7) -0.0095(8) C
Cl6 0.055(6) 0.036(5) 0.054(6) -0.017(4) -0.037(5) 0.007(4) Cl
C19 0.0345(4) 0.0404(5) 0.0602(6) -0.0069(4) -0.0183(4) -0.0006(4) C

loop_
_geom_angle_atom_site_label_1
_geom_angle_atom_site_label_2
_geom_angle_atom_site_label_3
_geom_angle
_geom_angle_site_symmetry_1
_geom_angle_site_symmetry_2
_geom_angle_site_symmetry_3
_geom_angle_publ_flag
Cl1 Cu1 Cl4 88.4(1) 1_555 1_555 1_555 no
Cl1 Cu1 Cl4 91.6(1) 1_555 1_555 2_666 no
Cl1 Cu2 Cl2 91.6(1) 1_555 1_555 1_555 no
Cl1 Cu2 Cl3 90.7(1) 1_555 1_555 1_555 no
Cl1 Cu2 Cl4 79.2(1) 1_555 1_555 1_555 no
Cl1 Cu2 Cl3 174.6(1) 1_555 1_555 2_566 no
Cl2 Cu2 Cl3 157.3(1) 1_555 1_555 1_555 no
Cl2 Cu2 Cl4 98.2(1) 1_555 1_555 1_555 no
Cl2 Cu2 Cl3 93.8(1) 1_555 1_555 2_566 no
Cl3 Cu2 Cl4 104.3(1) 1_555 1_555 1_555 no
Cl3 Cu2 Cl3 84.2(1) 1_555 1_555 2_566 no
Cl4 Cu2 Cl3 100.2(1) 1_555 1_555 2_566 no
Cu1 Cl1 Cu2 86.7(1) 1_555 1_555 1_555 no
Cu2 Cl3 Cu2 95.8(1) 1_555 1_555 2_566 no
Cu1 Cl4 Cu2 81.1(1) 1_555 1_555 1_555 no
Cl5 P C1 106.7(1) 1_555 1_555 1_555 no
Cl5 P C7 107.8(1) 1_555 1_555 1_555 no
Cl5 P C13 107.2(1) 1_555 1_555 1_555 no
C1 P C7 111.5(1) 1_555 1_555 1_555 no
C1 P C13 111.8(1) 1_555 1_555 1_555 no
C1 P C19 108.5(17) 1_555 1_555 1_555 no
C7 P C13 111.7(1) 1_555 1_555 1_555 no
C7 P C19 115.8(15) 1_555 1_555 1_555 no
C13 P C19 96.9(16) 1_555 1_555 1_555 no
P C1 C2 120.8(1) 1_555 1_555 1_555 no
P C1 C6 118.8(1) 1_555 1_555 1_555 no
C2 C1 C6 120.3(1) 1_555 1_555 1_555 no
C1 C2 C3 119.4(1) 1_555 1_555 1_555 no
C2 C3 C4 120.3(1) 1_555 1_555 1_555 no
C3 C4 C5 120.4(2) 1_555 1_555 1_555 no
C4 C5 C6 120.3(1) 1_555 1_555 1_555 no
C1 C6 C5 119.4(1) 1_555 1_555 1_555 no
P C7 C8 120.4(1) 1_555 1_555 1_555 no
P C7 C12 119.0(1) 1_555 1_555 1_555 no
P C13 C14 120.6(1) 1_555 1_555 1_555 no
P C13 C18 119.1(1) 1_555 1_555 1_555 no
P C19 Cl6 114.5(26) 1_555 1_555 1_555 no

loop_
_geom_bond_atom_site_label_1
_geom_bond_atom_site_label_2
_geom_bond_distance
_geom_bond_site_symmetry_1
_geom_bond_site_symmetry_2
_geom_bond_publ_flag
Cu1 Cl1 2.318(1) 1_555 1_555 no
Cu1 Cl4 2.252(1) 1_555 1_555 no
Cu1 Cl1 2.318(1) 1_555 2_666 no
Cu1 Cl4 2.252(1) 1_555 2_666 no
Cu2 Cl1 2.339(1) 1_555 1_555 no
Cu2 Cl2 2.227(1) 1_555 1_555 no
Cu2 Cl3 2.299(1) 1_555 1_555 no
Cu2 Cl4 2.642(1) 1_555 1_555 no
Cu2 Cl3 2.300(1) 1_555 2_566 no
P Cl5 1.993(1) 1_555 1_555 no
P C1 1.784(2) 1_555 1_555 no
P C7 1.776(2) 1_555 1_555 no
P C13 1.782(2) 1_555 1_555 no
P C19 1.731(30) 1_555 1_555 no
C1 C2 1.392(1) 1_555 1_555 no
C1 C6 1.392(1) 1_555 1_555 no
C2 C3 1.387(2) 1_555 1_555 no
C3 C4 1.378(2) 1_555 1_555 no
C4 C5 1.378(2) 1_555 1_555 no
C5 C6 1.387(2) 1_555 1_555 no
C19 Cl6 1.694(46) 1_555 1_555 no
